data_4325889
loop_
_publ_author_name
'Zahida P. Malik'
'Oksana Sologub'
'Andriy Grytsiv'
'Gerald Giester'
'Peter F. Rogl'

_publ_section_title
;
 Crystal Structure of Novel Ni-Zn Borides: First Observation of a
 Boron-Metal Nested Cage Unit: B20Ni6
;
_journal_name_full 'Inorganic Chemistry'
_journal_page_first 7669
_journal_page_last 7675
_journal_paper_doi 10.1021/ic2007167
_journal_volume 50
_journal_year 2011
_chemical_formula_sum 'B20 Ni21 Zn2'
_chemical_formula_weight 1579.85
_chemical_name_systematic
;
 ?
;
_space_group_IT_number 139
_symmetry_cell_setting tetragonal
_symmetry_space_group_name_Hall '-I 4 2'
_symmetry_space_group_name_H-M 'I 4/m m m'
_atom_sites_solution_hydrogens geom
_atom_sites_solution_primary direct
_atom_sites_solution_secondary difmap
_audit_creation_method SHELXL-97
_audit_update_record
;
2011-06-14 # Formatted by publCIF
;
_cell_angle_alpha 90.00
_cell_angle_beta 90.00
_cell_angle_gamma 90.00
_cell_formula_units_Z 2
_cell_length_a 7.21030(10)
_cell_length_b 7.21030(10)
_cell_length_c 14.2842(5)
_cell_measurement_temperature 293(2)
_cell_measurement_theta_max 36.27
_cell_measurement_theta_min 2.85
_cell_volume 742.61(3)
_computing_structure_refinement 'SHELXL-97 (Sheldrick, 1997)'
_diffrn_ambient_temperature 293(2)
_diffrn_measured_fraction_theta_full 0.993
_diffrn_measured_fraction_theta_max 0.993
_diffrn_radiation_monochromator graphite
_diffrn_radiation_source 'fine-focus sealed tube'
_diffrn_radiation_type MoK\a
_diffrn_radiation_wavelength 0.71073
_diffrn_reflns_av_R_equivalents 0.0198
_diffrn_reflns_av_sigmaI/netI 0.0185
_diffrn_reflns_limit_h_max 12
_diffrn_reflns_limit_h_min -11
_diffrn_reflns_limit_k_max 12
_diffrn_reflns_limit_k_min -12
_diffrn_reflns_limit_l_max 23
_diffrn_reflns_limit_l_min -23
_diffrn_reflns_number 1753
_diffrn_reflns_theta_full 36.27
_diffrn_reflns_theta_max 36.27
_diffrn_reflns_theta_min 2.85
_exptl_absorpt_coefficient_mu 29.039
_exptl_crystal_colour gray
_exptl_crystal_density_diffrn 7.065
_exptl_crystal_description prism
_exptl_crystal_F_000 1496
_exptl_crystal_size_max 0.02
_exptl_crystal_size_mid 0.03
_exptl_crystal_size_min 0.04
_refine_diff_density_max 1.616
_refine_diff_density_min -1.025
_refine_diff_density_rms 0.202
_refine_ls_extinction_coef 0.00070(5)
_refine_ls_extinction_expression Fc^*^=kFc[1+0.001xFc^2^\l^3^/sin(2\q)]^-1/4^
_refine_ls_extinction_method SHELXL
_refine_ls_goodness_of_fit_ref 0.685
_refine_ls_hydrogen_treatment mixed
_refine_ls_matrix_type full
_refine_ls_number_constraints 0
_refine_ls_number_parameters 34
_refine_ls_number_reflns 561
_refine_ls_number_restraints 0
_refine_ls_restrained_S_all 0.685
_refine_ls_R_factor_all 0.0236
_refine_ls_R_factor_gt 0.0175
_refine_ls_shift/su_max 0.000
_refine_ls_shift/su_mean 0.000
_refine_ls_structure_factor_coef Fsqd
_refine_ls_weighting_details 'calc w=1/[\s^2^(Fo^2^)+(0.0156P)^2^+24.3633P] where P=(Fo^2^+2Fc^2^)/3'
_refine_ls_weighting_scheme calc
_refine_ls_wR_factor_gt 0.0365
_refine_ls_wR_factor_ref 0.0393
_reflns_number_gt 493
_reflns_number_total 561
_reflns_threshold_expression >2sigma(I)
_cod_data_source_file ic2007167_si_002_1.cif
_cod_data_source_block niznb17
_cod_database_code 4325889

loop_
_symmetry_equiv_pos_as_xyz
'x, y, z'
'x, -y, -z'
'-x, -y, z'
'-x, y, -z'
'y, x, -z'
'y, -x, z'
'-y, x, z'
'-y, -x, -z'
'x+1/2, y+1/2, z+1/2'
'x+1/2, -y+1/2, -z+1/2'
'-x+1/2, -y+1/2, z+1/2'
'-x+1/2, y+1/2, -z+1/2'
'y+1/2, x+1/2, -z+1/2'
'y+1/2, -x+1/2, z+1/2'
'-y+1/2, x+1/2, z+1/2'
'-y+1/2, -x+1/2, -z+1/2'
'-x, -y, -z'
'-x, y, z'
'x, y, -z'
'x, -y, z'
'-y, -x, z'
'-y, x, -z'
'y, -x, -z'
'y, x, z'
'-x+1/2, -y+1/2, -z+1/2'
'-x+1/2, y+1/2, z+1/2'
'x+1/2, y+1/2, -z+1/2'
'x+1/2, -y+1/2, z+1/2'
'-y+1/2, -x+1/2, z+1/2'
'-y+1/2, x+1/2, -z+1/2'
'y+1/2, -x+1/2, -z+1/2'
'y+1/2, x+1/2, z+1/2'

loop_
_atom_site_label
_atom_site_type_symbol
_atom_site_fract_x
_atom_site_fract_y
_atom_site_fract_z
_atom_site_U_iso_or_equiv
_atom_site_adp_type
_atom_site_occupancy
_atom_site_symmetry_multiplicity
_atom_site_calc_flag
_atom_site_refinement_flags
Ni1 Ni 0.0000 0.30020(5) 0.10062(3) 0.00545(8) Uani 1 2 d S
Ni2 Ni 0.24032(8) 0.5000 0.0000 0.00526(10) Uani 1 4 d S
Ni3 Ni 0.2500 0.2500 0.2500 0.00927(11) Uani 1 4 d S
Zn1 Zn 0.0000 0.0000 0.19029(5) 0.00842(13) Uani 1 8 d S
Ni4 Ni 0.0000 0.5000 0.2500 0.00466(13) Uani 1 8 d S
Ni5 Ni 0.0000 0.0000 0.0000 0.00475(17) Uani 1 16 d S
Ni6 Ni 0.0000 0.0000 0.36216(5) 0.00517(13) Uani 1 8 d S
B1 B 0.0000 0.2984(4) 0.3453(2) 0.0061(5) Uiso 1 2 d S
B2 B 0.2929(3) 0.2929(3) 0.1059(2) 0.0052(4) Uiso 1 2 d S
B3 B 0.2025(4) 0.2025(4) 0.0000 0.0052(6) Uiso 1 4 d S

loop_
_atom_site_aniso_label
_atom_site_aniso_U_11
_atom_site_aniso_U_22
_atom_site_aniso_U_33
_atom_site_aniso_U_23
_atom_site_aniso_U_13
_atom_site_aniso_U_12
Ni1 0.00419(14) 0.00587(15) 0.00628(15) -0.00098(11) 0.000 0.000
Ni2 0.0066(2) 0.0043(2) 0.0049(2) 0.000 0.000 0.000
Ni3 0.01128(16) 0.01128(16) 0.0053(2) -0.00027(13) -0.00027(13) 0.00501(17)
Zn1 0.00900(19) 0.00900(19) 0.0073(3) 0.000 0.000 0.000
Ni4 0.00483(17) 0.00483(17) 0.0043(3) 0.000 0.000 0.000
Ni5 0.0036(2) 0.0036(2) 0.0070(4) 0.000 0.000 0.000
Ni6 0.00430(18) 0.00430(18) 0.0069(3) 0.000 0.000 0.000

loop_
_atom_type_symbol
_atom_type_description
_atom_type_scat_dispersion_real
_atom_type_scat_dispersion_imag
_atom_type_scat_source
B B 0.0013 0.0007 'International Tables Vol C Tables 4.2.6.8 and 6.1.1.4'
Ni Ni 0.3393 1.1124 'International Tables Vol C Tables 4.2.6.8 and 6.1.1.4'
Zn Zn 0.2839 1.4301 'International Tables Vol C Tables 4.2.6.8 and 6.1.1.4'

loop_
_geom_angle_atom_site_label_1
_geom_angle_atom_site_label_2
_geom_angle_atom_site_label_3
_geom_angle
_geom_angle_site_symmetry_1
_geom_angle_site_symmetry_3
B2 Ni1 B2 175.03(15) . 18
B2 Ni1 B3 133.54(12) . 18
B2 Ni1 B3 48.86(11) 18 18
B2 Ni1 B3 48.86(11) . .
B2 Ni1 B3 133.54(12) 18 .
B3 Ni1 B3 84.75(17) 18 .
B2 Ni1 B1 48.69(9) . 30
B2 Ni1 B1 131.90(10) 18 30
B3 Ni1 B1 153.65(9) 18 30
B3 Ni1 B1 90.01(13) . 30
B2 Ni1 B1 131.90(10) . 13_455
B2 Ni1 B1 48.69(9) 18 13_455
B3 Ni1 B1 90.01(13) 18 13_455
B3 Ni1 B1 153.65(9) . 13_455
B1 Ni1 B1 83.30(13) 30 13_455
B2 Ni1 Zn1 87.74(7) . .
B2 Ni1 Zn1 87.74(7) 18 .
B3 Ni1 Zn1 93.33(7) 18 .
B3 Ni1 Zn1 93.33(7) . .
B1 Ni1 Zn1 112.77(6) 30 .
B1 Ni1 Zn1 112.77(6) 13_455 .
B2 Ni1 Ni4 89.11(8) . .
B2 Ni1 Ni4 89.11(8) 18 .
B3 Ni1 Ni4 137.03(10) 18 .
B3 Ni1 Ni4 137.03(10) . .
B1 Ni1 Ni4 48.62(8) 30 .
B1 Ni1 Ni4 48.62(8) 13_455 .
Zn1 Ni1 Ni4 93.411(19) . .
B2 Ni1 Ni5 89.94(7) . .
B2 Ni1 Ni5 89.94(7) 18 .
B3 Ni1 Ni5 50.38(11) 18 .
B3 Ni1 Ni5 50.38(11) . .
B1 Ni1 Ni5 138.06(7) 30 .
B1 Ni1 Ni5 138.06(7) 13_455 .
Zn1 Ni1 Ni5 64.200(17) . .
Ni4 Ni1 Ni5 157.611(16) . .
B2 Ni1 Ni2 52.03(7) . .
B2 Ni1 Ni2 132.86(7) 18 .
B3 Ni1 Ni2 104.798(15) 18 .
B3 Ni1 Ni2 51.79(10) . .
B1 Ni1 Ni2 53.41(8) 30 .
B1 Ni1 Ni2 105.41(6) 13_455 .
Zn1 Ni1 Ni2 137.538(11) . .
Ni4 Ni1 Ni2 98.285(11) . .
Ni5 Ni1 Ni2 98.716(11) . .
B2 Ni1 Ni2 132.86(7) . 17_565
B2 Ni1 Ni2 52.03(7) 18 17_565
B3 Ni1 Ni2 51.79(10) 18 17_565
B3 Ni1 Ni2 104.798(15) . 17_565
B1 Ni1 Ni2 105.41(6) 30 17_565
B1 Ni1 Ni2 53.41(8) 13_455 17_565
Zn1 Ni1 Ni2 137.538(11) . 17_565
Ni4 Ni1 Ni2 98.285(11) . 17_565
Ni5 Ni1 Ni2 98.716(11) . 17_565
Ni2 Ni1 Ni2 80.83(2) . 17_565
B2 Ni1 Ni3 47.97(8) . .
B2 Ni1 Ni3 127.54(8) 18 .
B3 Ni1 Ni3 153.14(9) 18 .
B3 Ni1 Ni3 91.69(4) . .
B1 Ni1 Ni3 52.55(6) 30 .
B1 Ni1 Ni3 104.04(8) 13_455 .
Zn1 Ni1 Ni3 60.238(12) . .
Ni4 Ni1 Ni3 56.224(7) . .
Ni5 Ni1 Ni3 108.180(11) . .
Ni2 Ni1 Ni3 93.540(9) . .
Ni2 Ni1 Ni3 153.071(15) 17_565 .
B2 Ni2 B2 159.76(13) 20_565 19
B2 Ni2 B2 87.52(15) 20_565 .
B2 Ni2 B2 88.95(13) 19 .
B2 Ni2 B2 88.95(13) 20_565 2_565
B2 Ni2 B2 87.52(15) 19 2_565
B2 Ni2 B2 159.76(13) . 2_565
B2 Ni2 B3 48.40(8) 20_565 2_565
B2 Ni2 B3 135.09(7) 19 2_565
B2 Ni2 B3 135.09(7) . 2_565
B2 Ni2 B3 48.40(8) 2_565 2_565
B2 Ni2 B3 135.09(7) 20_565 .
B2 Ni2 B3 48.40(8) 19 .
B2 Ni2 B3 48.40(8) . .
B2 Ni2 B3 135.09(7) 2_565 .
B3 Ni2 B3 165.52(15) 2_565 .
B2 Ni2 B1 47.70(6) 20_565 30
B2 Ni2 B1 135.81(7) 19 30
B2 Ni2 B1 47.70(6) . 30
B2 Ni2 B1 135.81(7) 2_565 30
B3 Ni2 B1 89.095(14) 2_565 30
B3 Ni2 B1 89.095(14) . 30
B2 Ni2 B1 135.81(7) 20_565 29_554
B2 Ni2 B1 47.70(6) 19 29_554
B2 Ni2 B1 135.81(7) . 29_554
B2 Ni2 B1 47.70(6) 2_565 29_554
B3 Ni2 B1 89.095(14) 2_565 29_554
B3 Ni2 B1 89.095(14) . 29_554
B1 Ni2 B1 165.60(16) 30 29_554
B2 Ni2 Ni2 52.17(5) 20_565 21_665
B2 Ni2 Ni2 111.40(8) 19 21_665
B2 Ni2 Ni2 111.40(8) . 21_665
B2 Ni2 Ni2 52.17(5) 2_565 21_665
B3 Ni2 Ni2 52.24(7) 2_565 21_665
B3 Ni2 Ni2 142.24(7) . 21_665
B1 Ni2 Ni2 95.08(6) 30 21_665
B1 Ni2 Ni2 95.08(6) 29_554 21_665
B2 Ni2 Ni2 111.40(8) 20_565 5
B2 Ni2 Ni2 52.17(5) 19 5
B2 Ni2 Ni2 52.17(5) . 5
B2 Ni2 Ni2 111.40(8) 2_565 5
B3 Ni2 Ni2 142.24(7) 2_565 5
B3 Ni2 Ni2 52.24(7) . 5
B1 Ni2 Ni2 95.08(6) 30 5
B1 Ni2 Ni2 95.08(6) 29_554 5
Ni2 Ni2 Ni2 90.0 21_665 5
B2 Ni2 Ni1 149.70(7) 20_565 19
B2 Ni2 Ni1 50.53(7) 19 19
B2 Ni2 Ni1 96.77(8) . 19
B2 Ni2 Ni1 96.31(5) 2_565 19
B3 Ni2 Ni1 116.94(6) 2_565 19
B3 Ni2 Ni1 51.95(5) . 19
B1 Ni2 Ni1 116.89(7) 30 19
B1 Ni2 Ni1 52.06(6) 29_554 19
Ni2 Ni2 Ni1 147.092(8) 21_665 19
Ni2 Ni2 Ni1 94.433(10) 5 19
B2 Ni2 Ni1 96.77(8) 20_565 17_565
B2 Ni2 Ni1 96.31(5) 19 17_565
B2 Ni2 Ni1 149.70(7) . 17_565
B2 Ni2 Ni1 50.53(7) 2_565 17_565
B3 Ni2 Ni1 51.95(5) 2_565 17_565
B3 Ni2 Ni1 116.94(6) . 17_565
B1 Ni2 Ni1 116.89(7) 30 17_565
B1 Ni2 Ni1 52.06(6) 29_554 17_565
Ni2 Ni2 Ni1 94.433(10) 21_665 17_565
Ni2 Ni2 Ni1 147.092(8) 5 17_565
Ni1 Ni2 Ni1 65.230(17) 19 17_565
B2 Ni3 B2 180.0 . 25
B2 Ni3 B1 47.45(7) . 30
B2 Ni3 B1 132.55(7) 25 30
B2 Ni3 B1 132.55(7) . 6
B2 Ni3 B1 47.45(7) 25 6
B1 Ni3 B1 180.00(13) 30 6
B2 Ni3 B1 132.55(7) . .
B2 Ni3 B1 47.45(7) 25 .
B1 Ni3 B1 96.56(15) 30 .
B1 Ni3 B1 83.44(15) 6 .
B2 Ni3 B1 47.45(7) . 25
B2 Ni3 B1 132.55(7) 25 25
B1 Ni3 B1 83.44(15) 30 25
B1 Ni3 B1 96.56(15) 6 25
B1 Ni3 B1 180.0 . 25
B2 Ni3 Ni4 90.0 . .
B2 Ni3 Ni4 90.0 25 .
B1 Ni3 Ni4 48.28(8) 30 .
B1 Ni3 Ni4 131.72(8) 6 .
B1 Ni3 Ni4 48.28(8) . .
B1 Ni3 Ni4 131.72(8) 25 .
B2 Ni3 Ni4 90.0 . 25
B2 Ni3 Ni4 90.0 25 25
B1 Ni3 Ni4 131.72(8) 30 25
B1 Ni3 Ni4 48.28(8) 6 25
B1 Ni3 Ni4 131.72(8) . 25
B1 Ni3 Ni4 48.28(8) 25 25
Ni4 Ni3 Ni4 180.0 . 25
B2 Ni3 Zn1 83.51(9) . .
B2 Ni3 Zn1 96.49(9) 25 .
B1 Ni3 Zn1 103.73(7) 30 .
B1 Ni3 Zn1 76.27(7) 6 .
B1 Ni3 Zn1 76.27(7) . .
B1 Ni3 Zn1 103.73(7) 25 .
Ni4 Ni3 Zn1 90.0 . .
Ni4 Ni3 Zn1 90.0 25 .
B2 Ni3 Zn1 96.49(9) . 25
B2 Ni3 Zn1 83.51(9) 25 25
B1 Ni3 Zn1 76.27(7) 30 25
B1 Ni3 Zn1 103.73(7) 6 25
B1 Ni3 Zn1 103.73(7) . 25
B1 Ni3 Zn1 76.27(7) 25 25
Ni4 Ni3 Zn1 90.0 . 25
Ni4 Ni3 Zn1 90.0 25 25
Zn1 Ni3 Zn1 180.00(3) . 25
B2 Ni3 Ni1 131.74(6) . 30
B2 Ni3 Ni1 48.26(6) 25 30
B1 Ni3 Ni1 85.82(6) 30 30
B1 Ni3 Ni1 94.18(6) 6 30
B1 Ni3 Ni1 49.43(7) . 30
B1 Ni3 Ni1 130.57(7) 25 30
Ni4 Ni3 Ni1 57.084(7) . 30
Ni4 Ni3 Ni1 122.916(7) 25 30
Zn1 Ni3 Ni1 125.686(13) . 30
Zn1 Ni3 Ni1 54.314(13) 25 30
B2 Ni3 Ni1 131.74(6) . 25
B2 Ni3 Ni1 48.26(6) 25 25
B1 Ni3 Ni1 130.57(7) 30 25
B1 Ni3 Ni1 49.43(7) 6 25
B1 Ni3 Ni1 94.18(6) . 25
B1 Ni3 Ni1 85.82(6) 25 25
Ni4 Ni3 Ni1 122.916(7) . 25
Ni4 Ni3 Ni1 57.084(7) 25 25
Zn1 Ni3 Ni1 125.686(13) . 25
Zn1 Ni3 Ni1 54.314(13) 25 25
Ni1 Ni3 Ni1 65.833(14) 30 25
Ni6 Zn1 Ni1 120.614(17) . 21
Ni6 Zn1 Ni1 120.614(17) . 3
Ni1 Zn1 Ni1 74.969(15) 21 3
Ni6 Zn1 Ni1 120.614(17) . 6
Ni1 Zn1 Ni1 118.77(3) 21 6
Ni1 Zn1 Ni1 74.969(15) 3 6
Ni6 Zn1 Ni1 120.614(17) . .
Ni1 Zn1 Ni1 74.969(15) 21 .
Ni1 Zn1 Ni1 118.77(3) 3 .
Ni1 Zn1 Ni1 74.969(15) 6 .
Ni6 Zn1 Ni3 71.502(15) . .
Ni1 Zn1 Ni3 137.619(8) 21 .
Ni1 Zn1 Ni3 137.619(8) 3 .
Ni1 Zn1 Ni3 65.447(6) 6 .
Ni1 Zn1 Ni3 65.447(6) . .
Ni6 Zn1 Ni3 71.502(15) . 3
Ni1 Zn1 Ni3 65.447(6) 21 3
Ni1 Zn1 Ni3 65.447(6) 3 3
Ni1 Zn1 Ni3 137.619(8) 6 3
Ni1 Zn1 Ni3 137.619(8) . 3
Ni3 Zn1 Ni3 143.00(3) . 3
Ni6 Zn1 Ni3 71.502(15) . 12_545
Ni1 Zn1 Ni3 137.619(8) 21 12_545
Ni1 Zn1 Ni3 65.448(6) 3 12_545
Ni1 Zn1 Ni3 65.447(6) 6 12_545
Ni1 Zn1 Ni3 137.619(8) . 12_545
Ni3 Zn1 Ni3 84.222(9) . 12_545
Ni3 Zn1 Ni3 84.223(9) 3 12_545
Ni6 Zn1 Ni3 71.502(15) . 10_455
Ni1 Zn1 Ni3 65.448(6) 21 10_455
Ni1 Zn1 Ni3 137.619(8) 3 10_455
Ni1 Zn1 Ni3 137.619(8) 6 10_455
Ni1 Zn1 Ni3 65.447(6) . 10_455
Ni3 Zn1 Ni3 84.222(9) . 10_455
Ni3 Zn1 Ni3 84.223(9) 3 10_455
Ni3 Zn1 Ni3 143.00(3) 12_545 10_455
Ni6 Zn1 Ni5 180.0 . .
Ni1 Zn1 Ni5 59.386(17) 21 .
Ni1 Zn1 Ni5 59.386(17) 3 .
Ni1 Zn1 Ni5 59.386(17) 6 .
Ni1 Zn1 Ni5 59.386(17) . .
Ni3 Zn1 Ni5 108.498(15) . .
Ni3 Zn1 Ni5 108.498(15) 3 .
Ni3 Zn1 Ni5 108.498(15) 12_545 .
Ni3 Zn1 Ni5 108.498(15) 10_455 .
B1 Ni4 B1 117.87(10) 13_455 3_565
B1 Ni4 B1 93.74(18) 13_455 30
B1 Ni4 B1 117.87(10) 3_565 30
B1 Ni4 B1 117.87(10) 13_455 .
B1 Ni4 B1 93.74(18) 3_565 .
B1 Ni4 B1 117.87(10) 30 .
B1 Ni4 Ni3 121.07(5) 13_455 12
B1 Ni4 Ni3 58.93(5) 3_565 12
B1 Ni4 Ni3 58.93(5) 30 12
B1 Ni4 Ni3 121.07(5) . 12
B1 Ni4 Ni3 58.93(5) 13_455 10_455
B1 Ni4 Ni3 121.07(5) 3_565 10_455
B1 Ni4 Ni3 121.07(5) 30 10_455
B1 Ni4 Ni3 58.93(5) . 10_455
Ni3 Ni4 Ni3 180.0 12 10_455
B1 Ni4 Ni3 121.07(5) 13_455 .
B1 Ni4 Ni3 121.07(5) 3_565 .
B1 Ni4 Ni3 58.93(5) 30 .
B1 Ni4 Ni3 58.93(5) . .
Ni3 Ni4 Ni3 90.0 12 .
Ni3 Ni4 Ni3 90.0 10_455 .
B1 Ni4 Ni3 58.93(5) 13_455 3_565
B1 Ni4 Ni3 58.93(5) 3_565 3_565
B1 Ni4 Ni3 121.07(5) 30 3_565
B1 Ni4 Ni3 121.07(5) . 3_565
Ni3 Ni4 Ni3 90.0 12 3_565
Ni3 Ni4 Ni3 90.0 10_455 3_565
Ni3 Ni4 Ni3 180.0 . 3_565
B1 Ni4 Ni1 55.49(7) 13_455 .
B1 Ni4 Ni1 167.16(9) 3_565 .
B1 Ni4 Ni1 55.49(7) 30 .
B1 Ni4 Ni1 99.10(9) . .
Ni3 Ni4 Ni1 113.308(5) 12 .
Ni3 Ni4 Ni1 66.692(5) 10_455 .
Ni3 Ni4 Ni1 66.692(5) . .
Ni3 Ni4 Ni1 113.308(5) 3_565 .
B1 Ni4 Ni1 167.16(9) 13_455 30
B1 Ni4 Ni1 55.49(7) 3_565 30
B1 Ni4 Ni1 99.10(9) 30 30
B1 Ni4 Ni1 55.49(7) . 30
Ni3 Ni4 Ni1 66.692(5) 12 30
Ni3 Ni4 Ni1 113.308(5) 10_455 30
Ni3 Ni4 Ni1 66.692(5) . 30
Ni3 Ni4 Ni1 113.308(5) 3_565 30
Ni1 Ni4 Ni1 133.384(11) . 30
B1 Ni4 Ni1 55.49(7) 13_455 3_565
B1 Ni4 Ni1 99.10(9) 3_565 3_565
B1 Ni4 Ni1 55.49(7) 30 3_565
B1 Ni4 Ni1 167.16(9) . 3_565
Ni3 Ni4 Ni1 66.692(5) 12 3_565
Ni3 Ni4 Ni1 113.308(5) 10_455 3_565
Ni3 Ni4 Ni1 113.308(5) . 3_565
Ni3 Ni4 Ni1 66.692(5) 3_565 3_565
Ni1 Ni4 Ni1 68.051(17) . 3_565
Ni1 Ni4 Ni1 133.384(11) 30 3_565
B1 Ni4 Ni1 99.10(9) 13_455 13_455
B1 Ni4 Ni1 55.49(7) 3_565 13_455
B1 Ni4 Ni1 167.16(9) 30 13_455
B1 Ni4 Ni1 55.49(7) . 13_455
Ni3 Ni4 Ni1 113.308(5) 12 13_455
Ni3 Ni4 Ni1 66.692(5) 10_455 13_455
Ni3 Ni4 Ni1 113.308(5) . 13_455
Ni3 Ni4 Ni1 66.692(5) 3_565 13_455
Ni1 Ni4 Ni1 133.384(11) . 13_455
Ni1 Ni4 Ni1 68.051(17) 30 13_455
Ni1 Ni4 Ni1 133.384(11) 3_565 13_455
B3 Ni5 B3 180.00(12) . 17
B3 Ni5 B3 90.0 . 18
B3 Ni5 B3 90.0 17 18
B3 Ni5 B3 90.0 . 2
B3 Ni5 B3 90.0 17 2
B3 Ni5 B3 180.00(12) 18 2
B3 Ni5 Ni1 126.091(4) . 17
B3 Ni5 Ni1 53.909(4) 17 17
B3 Ni5 Ni1 126.091(4) 18 17
B3 Ni5 Ni1 53.909(4) 2 17
B3 Ni5 Ni1 126.091(4) . 22
B3 Ni5 Ni1 53.909(4) 17 22
B3 Ni5 Ni1 53.909(4) 18 22
B3 Ni5 Ni1 126.091(4) 2 22
Ni1 Ni5 Ni1 72.181(8) 17 22
B3 Ni5 Ni1 53.909(4) . .
B3 Ni5 Ni1 126.091(4) 17 .
B3 Ni5 Ni1 53.909(4) 18 .
B3 Ni5 Ni1 126.091(4) 2 .
Ni1 Ni5 Ni1 180.000(14) 17 .
Ni1 Ni5 Ni1 107.819(8) 22 .
B3 Ni5 Ni1 53.909(4) . 6
B3 Ni5 Ni1 126.091(4) 17 6
B3 Ni5 Ni1 126.091(4) 18 6
B3 Ni5 Ni1 53.909(4) 2 6
Ni1 Ni5 Ni1 107.819(8) 17 6
Ni1 Ni5 Ni1 180.000(14) 22 6
Ni1 Ni5 Ni1 72.181(8) . 6
B3 Ni5 Ni1 53.909(4) . 5
B3 Ni5 Ni1 126.091(4) 17 5
B3 Ni5 Ni1 126.091(4) 18 5
B3 Ni5 Ni1 53.909(4) 2 5
Ni1 Ni5 Ni1 72.181(8) 17 5
Ni1 Ni5 Ni1 112.829(17) 22 5
Ni1 Ni5 Ni1 107.819(8) . 5
Ni1 Ni5 Ni1 67.171(17) 6 5
B3 Ni5 Ni1 53.909(4) . 19
B3 Ni5 Ni1 126.091(4) 17 19
B3 Ni5 Ni1 53.909(4) 18 19
B3 Ni5 Ni1 126.091(4) 2 19
Ni1 Ni5 Ni1 112.829(17) 17 19
Ni1 Ni5 Ni1 72.181(8) 22 19
Ni1 Ni5 Ni1 67.171(17) . 19
Ni1 Ni5 Ni1 107.819(8) 6 19
Ni1 Ni5 Ni1 72.181(8) 5 19
B3 Ni5 Ni1 126.091(4) . 21
B3 Ni5 Ni1 53.909(4) 17 21
B3 Ni5 Ni1 53.909(4) 18 21
B3 Ni5 Ni1 126.091(4) 2 21
Ni1 Ni5 Ni1 107.819(8) 17 21
Ni1 Ni5 Ni1 67.171(17) 22 21
Ni1 Ni5 Ni1 72.181(8) . 21
Ni1 Ni5 Ni1 112.829(17) 6 21
Ni1 Ni5 Ni1 180.000(14) 5 21
Ni1 Ni5 Ni1 107.819(8) 19 21
B3 Ni5 Ni1 126.091(4) . 3
B3 Ni5 Ni1 53.909(4) 17 3
B3 Ni5 Ni1 126.091(4) 18 3
B3 Ni5 Ni1 53.909(4) 2 3
Ni1 Ni5 Ni1 67.171(17) 17 3
Ni1 Ni5 Ni1 107.819(8) 22 3
Ni1 Ni5 Ni1 112.829(17) . 3
Ni1 Ni5 Ni1 72.181(8) 6 3
Ni1 Ni5 Ni1 107.819(8) 5 3
Ni1 Ni5 Ni1 180.000(14) 19 3
Ni1 Ni5 Ni1 72.181(8) 21 3
B2 Ni6 B2 155.60(16) 25 27_445
B2 Ni6 B2 87.44(3) 25 12_545
B2 Ni6 B2 87.44(3) 27_445 12_545
B2 Ni6 B2 87.44(3) 25 10_455
B2 Ni6 B2 87.44(3) 27_445 10_455
B2 Ni6 B2 155.60(16) 12_545 10_455
B2 Ni6 B1 48.44(4) 25 .
B2 Ni6 B1 135.261(17) 27_445 .
B2 Ni6 B1 135.261(18) 12_545 .
B2 Ni6 B1 48.44(4) 10_455 .
B2 Ni6 B1 135.261(17) 25 21
B2 Ni6 B1 48.44(4) 27_445 21
B2 Ni6 B1 135.261(17) 12_545 21
B2 Ni6 B1 48.44(4) 10_455 21
B1 Ni6 B1 89.294(19) . 21
B2 Ni6 B1 135.261(17) 25 3
B2 Ni6 B1 48.44(4) 27_445 3
B2 Ni6 B1 48.44(4) 12_545 3
B2 Ni6 B1 135.261(17) 10_455 3
B1 Ni6 B1 167.25(17) . 3
B1 Ni6 B1 89.294(19) 21 3
B2 Ni6 B1 48.44(4) 25 6
B2 Ni6 B1 135.261(17) 27_445 6
B2 Ni6 B1 48.44(4) 12_545 6
B2 Ni6 B1 135.261(18) 10_455 6
B1 Ni6 B1 89.294(19) . 6
B1 Ni6 B1 167.25(17) 21 6
B1 Ni6 B1 89.294(19) 3 6
B2 Ni6 Zn1 102.20(8) 25 .
B2 Ni6 Zn1 102.20(8) 27_445 .
B2 Ni6 Zn1 102.20(8) 12_545 .
B2 Ni6 Zn1 102.20(8) 10_455 .
B1 Ni6 Zn1 83.63(9) . .
B1 Ni6 Zn1 83.63(9) 21 .
B1 Ni6 Zn1 83.63(9) 3 .
B1 Ni6 Zn1 83.63(9) 6 .
B2 Ni6 Ni2 50.99(6) 25 25
B2 Ni6 Ni2 108.85(7) 27_445 25
B2 Ni6 Ni2 50.99(6) 12_545 25
B2 Ni6 Ni2 108.85(7) 10_455 25
B1 Ni6 Ni2 94.61(6) . 25
B1 Ni6 Ni2 139.93(9) 21 25
B1 Ni6 Ni2 94.61(6) 3 25
B1 Ni6 Ni2 52.81(8) 6 25
Zn1 Ni6 Ni2 136.440(14) . 25
B2 Ni6 Ni2 50.99(6) 25 29
B2 Ni6 Ni2 108.85(7) 27_445 29
B2 Ni6 Ni2 108.85(7) 12_545 29
B2 Ni6 Ni2 50.99(6) 10_455 29
B1 Ni6 Ni2 52.81(8) . 29
B1 Ni6 Ni2 94.61(6) 21 29
B1 Ni6 Ni2 139.93(9) 3 29
B1 Ni6 Ni2 94.61(6) 6 29
Zn1 Ni6 Ni2 136.440(14) . 29
Ni2 Ni6 Ni2 58.324(16) 25 29
B2 Ni6 Ni2 108.85(7) 25 9_445
B2 Ni6 Ni2 50.99(6) 27_445 9_445
B2 Ni6 Ni2 108.85(7) 12_545 9_445
B2 Ni6 Ni2 50.99(6) 10_455 9_445
B1 Ni6 Ni2 94.61(6) . 9_445
B1 Ni6 Ni2 52.81(8) 21 9_445
B1 Ni6 Ni2 94.61(6) 3 9_445
B1 Ni6 Ni2 139.93(9) 6 9_445
Zn1 Ni6 Ni2 136.440(14) . 9_445
Ni2 Ni6 Ni2 87.12(3) 25 9_445
Ni2 Ni6 Ni2 58.324(16) 29 9_445
B2 B1 B2 114.6(3) 25 10_455
B2 B1 Ni4 122.63(13) 25 .
B2 B1 Ni4 122.63(13) 10_455 .
B2 B1 Ni6 65.65(13) 25 .
B2 B1 Ni6 65.65(13) 10_455 .
Ni4 B1 Ni6 143.24(17) . .
B2 B1 Ni1 63.50(10) 25 30
B2 B1 Ni1 131.47(18) 10_455 30
Ni4 B1 Ni1 75.89(10) . 30
Ni6 B1 Ni1 128.41(10) . 30
B2 B1 Ni1 131.47(18) 25 13_455
B2 B1 Ni1 63.50(10) 10_455 13_455
Ni4 B1 Ni1 75.89(10) . 13_455
Ni6 B1 Ni1 128.41(10) . 13_455
Ni1 B1 Ni1 82.39(11) 30 13_455
B2 B1 Ni2 64.14(13) 25 29
B2 B1 Ni2 64.14(13) 10_455 29
Ni4 B1 Ni2 140.33(16) . 29
Ni6 B1 Ni2 76.43(10) . 29
Ni1 B1 Ni2 74.52(9) 30 29
Ni1 B1 Ni2 74.52(9) 13_455 29
B2 B1 Ni3 147.23(19) 25 10_455
B2 B1 Ni3 60.91(10) 10_455 10_455
Ni4 B1 Ni3 72.79(8) . 10_455
Ni6 B1 Ni3 85.09(9) . 10_455
Ni1 B1 Ni3 146.20(15) 30 10_455
Ni1 B1 Ni3 78.01(4) 13_455 10_455
Ni2 B1 Ni3 124.88(7) 29 10_455
B2 B1 Ni3 60.91(10) 25 .
B2 B1 Ni3 147.23(19) 10_455 .
Ni4 B1 Ni3 72.79(8) . .
Ni6 B1 Ni3 85.09(9) . .
Ni1 B1 Ni3 78.01(4) 30 .
Ni1 B1 Ni3 146.20(15) 13_455 .
Ni2 B1 Ni3 124.88(7) 29 .
Ni3 B1 Ni3 104.10(12) 10_455 .
B3 B2 B1 120.56(13) . 30
B3 B2 B1 120.56(13) . 25
B1 B2 B1 118.0(3) 30 25
B3 B2 Ni3 136.6(2) . .
B1 B2 Ni3 71.64(13) 30 .
B1 B2 Ni3 71.64(13) 25 .
B3 B2 Ni1 67.12(11) . .
B1 B2 Ni1 67.81(10) 30 .
B1 B2 Ni1 149.75(19) 25 .
Ni3 B2 Ni1 83.77(10) . .
B3 B2 Ni1 67.12(11) . 6
B1 B2 Ni1 149.75(19) 30 6
B1 B2 Ni1 67.81(10) 25 6
Ni3 B2 Ni1 83.77(10) . 6
Ni1 B2 Ni1 92.77(12) . 6
B3 B2 Ni2 65.90(12) . .
B1 B2 Ni2 68.16(11) 30 .
B1 B2 Ni2 132.81(18) 25 .
Ni3 B2 Ni2 139.56(7) . .
Ni1 B2 Ni2 77.43(5) . .
Ni1 B2 Ni2 132.10(15) 6 .
B3 B2 Ni2 65.90(12) . 5
B1 B2 Ni2 132.81(18) 30 5
B1 B2 Ni2 68.16(11) 25 5
Ni3 B2 Ni2 139.56(7) . 5
Ni1 B2 Ni2 132.10(15) . 5
Ni1 B2 Ni2 77.43(5) 6 5
Ni2 B2 Ni2 75.65(10) . 5
B3 B2 Ni6 133.6(2) . 25
B1 B2 Ni6 65.91(13) 30 25
B1 B2 Ni6 65.91(13) 25 25
Ni3 B2 Ni6 89.80(11) . 25
Ni1 B2 Ni6 132.91(7) . 25
Ni1 B2 Ni6 132.91(7) 6 25
Ni2 B2 Ni6 77.96(10) . 25
Ni2 B2 Ni6 77.96(10) 5 25
B2 B3 B2 117.3(3) . 19
B2 B3 Ni5 121.36(15) . .
B2 B3 Ni5 121.36(15) 19 .
B2 B3 Ni2 65.71(13) . .
B2 B3 Ni2 65.71(13) 19 .
Ni5 B3 Ni2 142.24(7) . .
B2 B3 Ni2 65.71(13) . 5
B2 B3 Ni2 65.71(13) 19 5
Ni5 B3 Ni2 142.24(7) . 5
Ni2 B3 Ni2 75.52(15) . 5
B2 B3 Ni1 134.02(8) . 19
B2 B3 Ni1 64.02(6) 19 19
Ni5 B3 Ni1 75.71(11) . 19
Ni2 B3 Ni1 76.26(5) . 19
Ni2 B3 Ni1 128.88(13) 5 19
B2 B3 Ni1 134.02(8) . 5
B2 B3 Ni1 64.02(6) 19 5
Ni5 B3 Ni1 75.71(11) . 5
Ni2 B3 Ni1 128.88(13) . 5
Ni2 B3 Ni1 76.26(5) 5 5
Ni1 B3 Ni1 89.89(6) 19 5
B2 B3 Ni1 64.02(6) . .
B2 B3 Ni1 134.02(8) 19 .
Ni5 B3 Ni1 75.71(11) . .
Ni2 B3 Ni1 76.26(5) . .
Ni2 B3 Ni1 128.88(13) 5 .
Ni1 B3 Ni1 83.12(5) 19 .
Ni1 B3 Ni1 151.4(2) 5 .
B2 B3 Ni1 64.02(6) . 6
B2 B3 Ni1 134.02(8) 19 6
Ni5 B3 Ni1 75.71(11) . 6
Ni2 B3 Ni1 128.88(13) . 6
Ni2 B3 Ni1 76.26(5) 5 6
Ni1 B3 Ni1 151.4(2) 19 6
Ni1 B3 Ni1 83.12(5) 5 6
Ni1 B3 Ni1 89.89(6) . 6

loop_
_geom_bond_atom_site_label_1
_geom_bond_atom_site_label_2
_geom_bond_distance
_geom_bond_site_symmetry_2
Ni1 B2 2.114(2) .
Ni1 B2 2.114(2) 18
Ni1 B3 2.1667(11) 18
Ni1 B3 2.1667(11) .
Ni1 B1 2.187(2) 30
Ni1 B1 2.187(2) 13_455
Ni1 Zn1 2.5151(5) .
Ni1 Ni4 2.5745(4) .
Ni1 Ni5 2.5983(4) .
Ni1 Ni2 2.6728(5) .
Ni1 Ni2 2.6728(5) 17_565
Ni1 Ni3 2.8166(3) .
Ni2 B2 2.159(2) 20_565
Ni2 B2 2.159(2) 19
Ni2 B2 2.159(2) .
Ni2 B2 2.159(2) 2_565
Ni2 B3 2.162(3) 2_565
Ni2 B3 2.162(3) .
Ni2 B1 2.227(3) 30
Ni2 B1 2.227(3) 29_554
Ni2 Ni2 2.6479(8) 21_665
Ni2 Ni2 2.6479(8) 5
Ni2 Ni1 2.6728(5) 19
Ni2 Ni1 2.6728(5) 17_565
Ni3 B2 2.105(3) .
Ni3 B2 2.105(3) 25
Ni3 B1 2.2859(19) 30
Ni3 B1 2.2859(19) 6
Ni3 B1 2.2859(19) .
Ni3 B1 2.2859(19) 25
Ni3 Ni4 2.5492 .
Ni3 Ni4 2.5492 25
Ni3 Zn1 2.6881(2) .
Ni3 Zn1 2.6881(2) 25
Ni3 Ni1 2.8166(3) 30
Ni3 Ni1 2.8166(3) 25
Zn1 Ni6 2.4550(11) .
Zn1 Ni1 2.5151(5) 21
Zn1 Ni1 2.5151(5) 3
Zn1 Ni1 2.5151(5) 6
Zn1 Ni3 2.6881(2) 3
Zn1 Ni3 2.6881(2) 12_545
Zn1 Ni3 2.6881(2) 10_455
Zn1 Ni5 2.7182(7) .
Ni4 B1 1.992(3) 13_455
Ni4 B1 1.992(3) 3_565
Ni4 B1 1.992(3) 30
Ni4 B1 1.992(3) .
Ni4 Ni3 2.5492 12
Ni4 Ni3 2.5492 10_455
Ni4 Ni3 2.5492 3_565
Ni4 Ni1 2.5745(4) 30
Ni4 Ni1 2.5745(4) 3_565
Ni4 Ni1 2.5745(4) 13_455
Ni5 B3 2.065(4) .
Ni5 B3 2.065(4) 17
Ni5 B3 2.065(4) 18
Ni5 B3 2.065(4) 2
Ni5 Ni1 2.5983(4) 17
Ni5 Ni1 2.5983(4) 22
Ni5 Ni1 2.5983(4) 6
Ni5 Ni1 2.5983(4) 5
Ni5 Ni1 2.5983(4) 19
Ni5 Ni1 2.5983(4) 21
Ni5 Ni1 2.5983(4) 3
Ni6 B2 2.160(3) 25
Ni6 B2 2.160(3) 27_445
Ni6 B2 2.160(3) 12_545
Ni6 B2 2.160(3) 10_455
Ni6 B1 2.165(3) .
Ni6 B1 2.165(3) 21
Ni6 B1 2.165(3) 3
Ni6 B1 2.165(3) 6
Ni6 Ni2 2.7170(7) 25
Ni6 Ni2 2.7170(7) 29
Ni6 Ni2 2.7170(7) 9_445
B1 B2 1.774(2) 25
B1 B2 1.774(2) 10_455
B1 Ni1 2.187(2) 30
B1 Ni1 2.187(2) 13_455
B1 Ni2 2.227(3) 29
B1 Ni3 2.2859(19) 10_455
B2 B3 1.771(4) .
B2 B1 1.774(2) 30
B2 B1 1.774(2) 25
B2 Ni1 2.114(2) 6
B2 Ni2 2.159(2) 5
B2 Ni6 2.160(3) 25
B3 B2 1.771(4) 19
B3 Ni2 2.162(3) 5
B3 Ni1 2.1667(11) 19
B3 Ni1 2.1667(11) 5
B3 Ni1 2.1667(11) 6
